data_2206798
loop_
_publ_author_name
'Arslan, Hakan'
'VanDerveer, Don'
'\"Ozdemir, \.Ismail'
'Ya\,sar, Sedat'
'\,Cetinkaya, Bekir'

_publ_section_title Dichloro[3-(1-naphthylmethyl)-1-(2,4,6-trimethylbenzyl)imidazolidin-2-ylidene]ruthenium
_journal_coeditor_code TK6235
_journal_issue 9
_journal_name_full 'Acta Crystallographica Section E'
_journal_page_first m1873
_journal_page_last m1875
_journal_paper_doi 10.1107/S160053680502698X
_journal_volume 61
_journal_year 2005
_chemical_formula_iupac 'C24 H26 Cl2 N2 Ru'
_chemical_formula_moiety 'C24 H26 Cl2 N2 Ru'
_chemical_formula_sum 'C24 H26 Cl2 N2 Ru'
_chemical_formula_weight 514.44
_chemical_name_systematic
;
Dichloro-N-(2,4,6-trimethyl-benzyl)-N-(naphthalen-1-yl-methyl)-
imidazolidin-2-ylideneruthenium
;
_space_group_IT_number 14
_symmetry_cell_setting monoclinic
_symmetry_space_group_name_Hall '-P 2ybc'
_symmetry_space_group_name_H-M 'P 1 21/c 1'
_atom_sites_solution_hydrogens geom
_atom_sites_solution_primary direct
_atom_sites_solution_secondary difmap
_audit_creation_method SHELXL-97
_cell_angle_alpha 90
_cell_angle_beta 97.702(4)
_cell_angle_gamma 90
_cell_formula_units_Z 4
_cell_length_a 8.6515(10)
_cell_length_b 14.721(2)
_cell_length_c 16.734(3)
_cell_measurement_reflns_used 12915
_cell_measurement_temperature 173(2)
_cell_measurement_theta_max 25.7
_cell_measurement_theta_min 2.5
_cell_volume 2112.0(5)
_computing_cell_refinement CrystalClear
_computing_data_collection 'CrystalClear (Rigaku/MSC, 1999)'
_computing_data_reduction 'SHELXTL (Sheldrick, 1998)'
_computing_molecular_graphics SHELXTL
_computing_publication_material SHELXTL
_computing_structure_refinement SHELXTL
_computing_structure_solution SHELXTL
_diffrn_ambient_temperature 173(2)
_diffrn_detector_area_resol_mean 14.62
_diffrn_measured_fraction_theta_full 0.997
_diffrn_measured_fraction_theta_max 0.997
_diffrn_measurement_device_type 'Rigaku AFC-8S'
_diffrn_measurement_method '\w scans'
_diffrn_radiation_monochromator graphite
_diffrn_radiation_type MoK\a
_diffrn_radiation_wavelength 0.71073
_diffrn_reflns_av_R_equivalents 0.042
_diffrn_reflns_av_sigmaI/netI 0.026
_diffrn_reflns_limit_h_max 10
_diffrn_reflns_limit_h_min -10
_diffrn_reflns_limit_k_max 17
_diffrn_reflns_limit_k_min -17
_diffrn_reflns_limit_l_max 20
_diffrn_reflns_limit_l_min -20
_diffrn_reflns_number 17997
_diffrn_reflns_theta_full 25.2
_diffrn_reflns_theta_max 25.2
_diffrn_reflns_theta_min 2.8
_diffrn_standards_decay_% 0
_diffrn_standards_number 0
_exptl_absorpt_coefficient_mu 1.009
_exptl_absorpt_correction_T_max 0.872
_exptl_absorpt_correction_T_min 0.794
_exptl_absorpt_correction_type multi-scan
_exptl_absorpt_process_details '(REQAB; Rigaku/MSC, 1999)'
_exptl_crystal_colour orange
_exptl_crystal_density_diffrn 1.618
_exptl_crystal_density_method 'not measured'
_exptl_crystal_description prism
_exptl_crystal_F_000 1048
_exptl_crystal_size_max 0.24
_exptl_crystal_size_mid 0.17
_exptl_crystal_size_min 0.14
_refine_diff_density_max 0.48
_refine_diff_density_min -0.42
_refine_ls_extinction_method none
_refine_ls_goodness_of_fit_ref 1.06
_refine_ls_hydrogen_treatment constr
_refine_ls_matrix_type full
_refine_ls_number_parameters 265
_refine_ls_number_reflns 3799
_refine_ls_number_restraints 0
_refine_ls_restrained_S_all 1.06
_refine_ls_R_factor_all 0.038
_refine_ls_R_factor_gt 0.029
_refine_ls_shift/su_max 0.001
_refine_ls_shift/su_mean 0.000
_refine_ls_structure_factor_coef Fsqd
_refine_ls_weighting_details 'calc w=1/[\s^2^(Fo^2^)+(0.0241P)^2^+2.5856P] where P=(Fo^2^+2Fc^2^)/3'
_refine_ls_weighting_scheme calc
_refine_ls_wR_factor_gt 0.060
_refine_ls_wR_factor_ref 0.063
_reflns_number_gt 3364
_reflns_number_total 3799
_reflns_threshold_expression I>2\s(I)
_cod_data_source_file tk6235.cif
_cod_data_source_block I
_cod_original_sg_symbol_H-M 'P 21/c'
_cod_database_code 2206798
_cod_database_fobs_code 2206798

loop_
_symmetry_equiv_pos_as_xyz
'x, y, z'
'-x, y+1/2, -z+1/2'
'-x, -y, -z'
'x, -y-1/2, z-1/2'

loop_
_atom_site_label
_atom_site_fract_x
_atom_site_fract_y
_atom_site_fract_z
_atom_site_U_iso_or_equiv
_atom_site_adp_type
_atom_site_calc_flag
_atom_site_refinement_flags
_atom_site_occupancy
_atom_site_type_symbol
Ru1 0.82485(2) 0.725274(14) -0.001422(13) 0.01751(7) Uani d . 1 Ru
Cl2 1.09665(8) 0.75852(5) 0.03989(4) 0.02425(15) Uani d . 1 Cl
Cl1 0.80592(9) 0.67427(5) 0.13574(4) 0.02830(17) Uani d . 1 Cl
N1 0.7602(3) 0.90757(16) -0.06075(14) 0.0262(5) Uani d . 1 N
N2 0.8132(3) 0.92306(15) 0.06932(13) 0.0217(5) Uani d . 1 N
C1 0.7272(3) 0.7606(2) -0.11954(16) 0.0243(6) Uani d . 1 C
C2 0.8630(3) 0.7073(2) -0.12510(16) 0.0242(6) Uani d . 1 C
C3 0.8691(3) 0.61650(19) -0.09241(17) 0.0248(6) Uani d . 1 C
H3 0.9559 0.5784 -0.1002 0.030 Uiso calc R 1 H
C4 0.7553(4) 0.5821(2) -0.05039(18) 0.0285(7) Uani d . 1 C
C5 0.6242(4) 0.6398(2) -0.04324(19) 0.0310(7) Uani d . 1 C
H5 0.5478 0.6190 -0.0108 0.037 Uiso calc R 1 H
C6 0.6014(3) 0.7245(2) -0.08082(18) 0.0284(6) Uani d . 1 C
C7 0.9996(4) 0.7424(2) -0.16273(18) 0.0306(7) Uani d . 1 C
H7A 0.9731 0.7440 -0.2203 0.046 Uiso calc R 1 H
H7B 1.0876 0.7031 -0.1488 0.046 Uiso calc R 1 H
H7C 1.0253 0.8025 -0.1431 0.046 Uiso calc R 1 H
C8 0.7692(4) 0.4920(2) -0.0082(2) 0.0398(8) Uani d . 1 C
H8A 0.8574 0.4596 -0.0231 0.060 Uiso calc R 1 H
H8B 0.6761 0.4572 -0.0236 0.060 Uiso calc R 1 H
H8C 0.7831 0.5014 0.0491 0.060 Uiso calc R 1 H
C9 0.4549(4) 0.7775(3) -0.0757(2) 0.0451(9) Uani d . 1 C
H9A 0.3934 0.7469 -0.0403 0.068 Uiso calc R 1 H
H9B 0.3961 0.7823 -0.1284 0.068 Uiso calc R 1 H
H9C 0.4814 0.8371 -0.0551 0.068 Uiso calc R 1 H
C10 0.7251(4) 0.8613(2) -0.13781(17) 0.0300(7) Uani d . 1 C
H10A 0.8018 0.8758 -0.1723 0.036 Uiso calc R 1 H
H10B 0.6244 0.8793 -0.1643 0.036 Uiso calc R 1 H
C11 0.7985(3) 0.86188(19) 0.00957(16) 0.0201(6) Uani d . 1 C
C12 0.7348(4) 1.0051(2) -0.04925(18) 0.0302(7) Uani d . 1 C
H12A 0.6260 1.0202 -0.0585 0.036 Uiso calc R 1 H
H12B 0.7901 1.0411 -0.0839 0.036 Uiso calc R 1 H
C13 0.8014(4) 1.01718(19) 0.03877(18) 0.0289(7) Uani d . 1 C
H13A 0.9020 1.0458 0.0440 0.035 Uiso calc R 1 H
H13B 0.7330 1.0528 0.0669 0.035 Uiso calc R 1 H
C14 0.8771(3) 0.90583(19) 0.15292(17) 0.0236(6) Uani d . 1 C
H14A 0.9857 0.9217 0.1612 0.028 Uiso calc R 1 H
H14B 0.8683 0.8423 0.1646 0.028 Uiso calc R 1 H
C15 0.7913(3) 0.96062(18) 0.20939(16) 0.0216(6) Uani d . 1 C
C16 0.6356(3) 0.93772(18) 0.22145(16) 0.0220(6) Uani d . 1 C
C17 0.5579(3) 0.8585(2) 0.18799(19) 0.0288(7) Uani d . 1 C
H17 0.6100 0.8186 0.1549 0.035 Uiso calc R 1 H
C18 0.4102(4) 0.8387(2) 0.2024(2) 0.0377(8) Uani d . 1 C
H18 0.3591 0.7850 0.1793 0.045 Uiso calc R 1 H
C19 0.3318(4) 0.8966(3) 0.2510(2) 0.0425(9) Uani d . 1 C
H19 0.2284 0.8815 0.2613 0.051 Uiso calc R 1 H
C20 0.4010(4) 0.9732(2) 0.2833(2) 0.0397(8) Uani d . 1 C
H20 0.3455 1.0124 0.3153 0.048 Uiso calc R 1 H
C21 0.5543(4) 0.9957(2) 0.27011(18) 0.0284(7) Uani d . 1 C
C22 0.6309(4) 1.0752(2) 0.30428(19) 0.0357(8) Uani d . 1 C
H22 0.5750 1.1162 0.3346 0.043 Uiso calc R 1 H
C23 0.7801(4) 1.0941(2) 0.29486(19) 0.0361(8) Uani d . 1 C
H23 0.8313 1.1465 0.3203 0.043 Uiso calc R 1 H
C24 0.8604(4) 1.0359(2) 0.24720(18) 0.0288(7) Uani d . 1 C
H24 0.9667 1.0495 0.2411 0.035 Uiso calc R 1 H

loop_
_atom_site_aniso_label
_atom_site_aniso_U_11
_atom_site_aniso_U_22
_atom_site_aniso_U_33
_atom_site_aniso_U_12
_atom_site_aniso_U_13
_atom_site_aniso_U_23
Ru1 0.01772(12) 0.01783(12) 0.01649(12) 0.00024(8) 0.00054(8) 0.00027(9)
Cl2 0.0187(3) 0.0263(3) 0.0264(3) -0.0012(3) -0.0019(3) 0.0007(3)
Cl1 0.0407(4) 0.0234(3) 0.0216(4) -0.0023(3) 0.0074(3) 0.0033(3)
N1 0.0360(14) 0.0221(13) 0.0192(12) 0.0070(10) -0.0016(11) 0.0027(10)
N2 0.0299(13) 0.0177(11) 0.0171(12) 0.0028(10) 0.0018(10) -0.0004(9)
C1 0.0246(15) 0.0293(15) 0.0166(13) 0.0006(12) -0.0065(11) -0.0030(12)
C2 0.0249(15) 0.0312(16) 0.0158(13) -0.0003(12) -0.0002(11) -0.0009(11)
C3 0.0279(16) 0.0249(15) 0.0207(15) 0.0025(12) -0.0005(12) -0.0060(12)
C4 0.0331(17) 0.0265(15) 0.0240(16) -0.0080(13) -0.0032(13) -0.0060(12)
C5 0.0256(16) 0.0350(17) 0.0316(17) -0.0116(13) 0.0008(13) -0.0045(13)
C6 0.0205(14) 0.0357(17) 0.0268(15) 0.0005(13) -0.0056(12) -0.0090(13)
C7 0.0337(17) 0.0381(18) 0.0215(15) 0.0011(13) 0.0092(13) -0.0008(13)
C8 0.058(2) 0.0272(17) 0.0338(19) -0.0105(15) 0.0027(17) 0.0007(14)
C9 0.0218(16) 0.059(2) 0.053(2) 0.0063(16) -0.0003(15) -0.0045(19)
C10 0.0371(18) 0.0333(17) 0.0180(15) 0.0077(13) -0.0023(13) 0.0028(12)
C11 0.0141(13) 0.0283(15) 0.0174(14) 0.0017(11) 0.0004(11) 0.0043(11)
C12 0.0398(18) 0.0236(15) 0.0275(16) 0.0102(13) 0.0050(14) 0.0080(13)
C13 0.0398(18) 0.0203(14) 0.0267(16) 0.0066(13) 0.0049(13) 0.0037(12)
C14 0.0259(15) 0.0224(14) 0.0221(15) 0.0031(11) 0.0018(12) 0.0007(11)
C15 0.0283(15) 0.0177(13) 0.0184(14) 0.0014(11) 0.0010(12) 0.0004(11)
C16 0.0262(15) 0.0229(14) 0.0166(14) 0.0021(11) 0.0021(11) 0.0069(11)
C17 0.0267(16) 0.0277(16) 0.0303(17) -0.0004(12) -0.0025(13) 0.0061(13)
C18 0.0318(18) 0.0316(17) 0.047(2) -0.0059(14) -0.0060(15) 0.0136(15)
C19 0.0258(17) 0.052(2) 0.050(2) 0.0039(15) 0.0072(16) 0.0282(18)
C20 0.0386(19) 0.046(2) 0.0373(19) 0.0151(16) 0.0159(16) 0.0200(16)
C21 0.0354(17) 0.0293(16) 0.0213(15) 0.0112(13) 0.0071(13) 0.0108(12)
C22 0.055(2) 0.0290(16) 0.0242(16) 0.0118(15) 0.0103(15) -0.0005(13)
C23 0.058(2) 0.0227(16) 0.0269(17) -0.0006(14) 0.0015(15) -0.0040(13)
C24 0.0359(17) 0.0250(15) 0.0256(16) -0.0051(13) 0.0041(13) 0.0005(12)

loop_
_atom_type_symbol
_atom_type_description
_atom_type_scat_dispersion_real
_atom_type_scat_dispersion_imag
_atom_type_scat_source
C C 0.0033 0.0016 'International Tables Vol C Tables 4.2.6.8 and 6.1.1.4'
H H 0.0000 0.0000 'International Tables Vol C Tables 4.2.6.8 and 6.1.1.4'
N N 0.0061 0.0033 'International Tables Vol C Tables 4.2.6.8 and 6.1.1.4'
Cl Cl 0.1484 0.1585 'International Tables Vol C Tables 4.2.6.8 and 6.1.1.4'
Ru Ru -1.2594 0.8363 'International Tables Vol C Tables 4.2.6.8 and 6.1.1.4'

loop_
_geom_angle_atom_site_label_1
_geom_angle_atom_site_label_2
_geom_angle_atom_site_label_3
_geom_angle
_geom_angle_publ_flag
C11 Ru1 C1 78.79(11) yes
C11 Ru1 C2 103.99(11) yes
C11 Ru1 C3 141.84(10) yes
C11 Ru1 C4 154.98(11) yes
C11 Ru1 C5 120.34(11) yes
C11 Ru1 C6 87.69(11) yes
C11 Ru1 Cl1 101.33(8) yes
C11 Ru1 Cl2 83.70(8) yes
Cl2 Ru1 Cl1 88.77(3) yes
Ru1 C11 N1 115.4(2) yes
Ru1 C11 N2 137.0(2) yes
Ru1 C3 H3 134.9 ?
Ru1 C5 H5 125.5 ?
C1 Ru1 C2 39.07(11) ?
C1 Ru1 C3 68.19(11) ?
C1 Ru1 C4 80.78(11) ?
C1 Ru1 C5 68.88(12) ?
C1 Ru1 C6 39.06(11) ?
C1 Ru1 Cl1 152.68(8) ?
C1 Ru1 Cl2 118.16(8) ?
C1 C2 Ru1 68.66(15) ?
C1 C2 C3 118.2(3) ?
C1 C2 C7 122.6(3) ?
C1 C6 C9 121.9(3) ?
C1 C6 Ru1 67.23(15) ?
C1 C10 H10A 110.4 ?
C1 C10 H10B 110.4 ?
C2 Ru1 C3 37.85(11) ?
C2 Ru1 C4 67.27(11) ?
C2 Ru1 C5 80.72(11) ?
C2 Ru1 C6 69.75(11) ?
C2 Ru1 Cl1 154.58(8) ?
C2 Ru1 Cl2 91.79(8) ?
C2 C7 H7A 109.5 ?
C2 C7 H7B 109.5 ?
C2 C7 H7C 109.5 ?
C2 C3 H3 118.6 ?
C2 C1 C6 120.4(3) ?
C2 C1 C10 120.9(3) ?
C2 C1 Ru1 72.26(16) ?
C2 C3 Ru1 66.50(15) ?
C3 Ru1 C4 35.01(11) ?
C3 Ru1 Cl1 116.80(8) ?
C3 Ru1 Cl2 95.14(8) ?
C3 C4 C5 116.8(3) ?
C3 C4 C8 123.2(3) ?
C3 C4 Ru1 71.11(17) ?
C3 C2 C7 119.1(3) ?
C3 C2 Ru1 75.65(16) ?
C4 Ru1 Cl2 118.96(8) ?
C4 Ru1 Cl1 90.33(8) ?
C4 C3 C2 122.8(3) ?
C4 C3 Ru1 73.88(17) ?
C4 C5 Ru1 76.38(17) ?
C4 C5 H5 118.1 ?
C4 C3 H3 118.6 ?
C4 C8 H8A 109.5 ?
C4 C8 H8B 109.5 ?
C4 C8 H8C 109.5 ?
C5 Ru1 C3 65.02(11) ?
C5 Ru1 C4 37.09(11) ?
C5 Ru1 C6 37.27(12) ?
C5 Ru1 Cl1 88.48(9) ?
C5 Ru1 Cl2 155.86(9) ?
C5 C6 C1 117.5(3) ?
C5 C6 C9 120.5(3) ?
C5 C6 Ru1 70.89(17) ?
C5 C4 C8 119.9(3) ?
C5 C4 Ru1 66.53(16) ?
C6 Ru1 C3 78.75(11) ?
C6 Ru1 C4 67.31(11) ?
C6 Ru1 Cl2 157.10(9) ?
C6 Ru1 Cl1 113.76(8) ?
C6 C1 C10 117.6(3) ?
C6 C1 Ru1 73.71(16) ?
C6 C5 C4 123.8(3) ?
C6 C5 Ru1 71.83(16) ?
C6 C5 H5 118.1 ?
C6 C9 H9A 109.5 ?
C6 C9 H9B 109.5 ?
C6 C9 H9C 109.5 ?
C7 C2 Ru1 126.2(2) ?
C8 C4 Ru1 129.7(2) ?
C9 C6 Ru1 130.2(2) ?
C10 C1 Ru1 115.04(18) ?
C10 N1 C12 123.8(2) ?
C11 N1 C10 122.3(2) ?
C11 N1 C12 113.2(2) ?
C11 N2 C14 125.9(2) ?
C11 N2 C13 112.2(2) ?
C12 C13 H13B 111.2 ?
C12 C13 H13A 111.2 ?
C13 C12 H12A 111.5 ?
C13 C12 H12B 111.5 ?
C14 N2 C13 119.7(2) ?
C15 C24 C23 122.2(3) ?
C15 C24 H24 118.9 ?
C15 C14 H14B 109.5 ?
C15 C14 H14A 109.5 ?
C16 C15 C14 120.9(2) ?
C16 C17 H17 119.6 ?
C17 C18 C19 120.4(3) ?
C17 C18 H18 119.8 ?
C17 C16 C21 118.1(3) ?
C17 C16 C15 122.9(3) ?
C18 C19 H19 119.6 ?
C18 C17 C16 120.7(3) ?
C18 C17 H17 119.6 ?
C19 C20 C21 120.5(3) ?
C19 C20 H20 119.8 ?
C19 C18 H18 119.8 ?
C20 C21 C22 121.7(3) ?
C20 C21 C16 119.5(3) ?
C20 C19 C18 120.7(3) ?
C20 C19 H19 119.6 ?
C21 C20 H20 119.8 ?
C21 C22 H22 119.3 ?
C21 C16 C15 119.0(3) ?
C22 C21 C16 118.8(3) ?
C22 C23 C24 119.4(3) ?
C22 C23 H23 120.3 ?
C23 C22 C21 121.5(3) ?
C23 C22 H22 119.3 ?
C23 C24 H24 118.9 ?
C24 C23 H23 120.3 ?
C24 C15 C16 119.1(3) ?
C24 C15 C14 119.9(3) ?
N1 C10 C1 106.5(2) ?
N1 C10 H10A 110.4 ?
N1 C10 H10B 110.4 ?
N1 C12 C13 101.4(2) ?
N1 C12 H12A 111.5 ?
N1 C12 H12B 111.5 ?
N2 C14 C15 110.6(2) ?
N2 C14 H14A 109.5 ?
N2 C13 H13B 111.2 ?
N2 C14 H14B 109.5 ?
N2 C13 C12 103.0(2) ?
N2 C13 H13A 111.2 ?
N2 C11 N1 107.6(2) ?
H7A C7 H7B 109.5 ?
H7A C7 H7C 109.5 ?
H7B C7 H7C 109.5 ?
H8A C8 H8B 109.5 ?
H8A C8 H8C 109.5 ?
H8B C8 H8C 109.5 ?
H9A C9 H9B 109.5 ?
H9A C9 H9C 109.5 ?
H9B C9 H9C 109.5 ?
H10A C10 H10B 108.6 ?
H12A C12 H12B 109.3 ?
H13A C13 H13B 109.1 ?
H14A C14 H14B 108.1 ?

loop_
_geom_bond_atom_site_label_1
_geom_bond_atom_site_label_2
_geom_bond_distance
_geom_bond_publ_flag
Ru1 C1 2.108(3) yes
Ru1 C2 2.155(3) yes
Ru1 C3 2.277(3) yes
Ru1 C4 2.312(3) yes
Ru1 C5 2.182(3) yes
Ru1 C6 2.194(3) yes
Ru1 C11 2.035(3) yes
Ru1 Cl1 2.4412(8) yes
Ru1 Cl2 2.4106(7) yes
N1 C10 1.454(4) yes
N1 C11 1.357(3) yes
N1 C12 1.468(4) yes
N2 C11 1.339(4) yes
N2 C13 1.476(4) yes
N2 C14 1.456(4) yes
C1 C2 1.426(4) ?
C1 C6 1.441(4) ?
C1 C10 1.514(4) ?
C2 C3 1.442(4) ?
C2 C7 1.503(4) ?
C3 C4 1.381(4) ?
C3 H3 0.9600 ?
C4 C5 1.435(4) ?
C4 C8 1.500(4) ?
C5 C6 1.399(4) ?
C5 H5 0.9600 ?
C6 C9 1.500(4) ?
C7 H7A 0.9599 ?
C7 H7B 0.9599 ?
C7 H7C 0.9599 ?
C8 H8A 0.9599 ?
C8 H8B 0.9599 ?
C8 H8C 0.9599 ?
C9 H9A 0.9599 ?
C9 H9B 0.9599 ?
C9 H9C 0.9599 ?
C10 H10A 0.9600 ?
C10 H10B 0.9600 ?
C12 C13 1.518(4) ?
C12 H12A 0.9600 ?
C12 H12B 0.9600 ?
C13 H13A 0.9600 ?
C13 H13B 0.9600 ?
C14 C15 1.511(4) ?
C14 H14A 0.9600 ?
C14 H14B 0.9600 ?
C15 C24 1.373(4) ?
C15 C16 1.428(4) ?
C16 C17 1.423(4) ?
C16 C21 1.428(4) ?
C17 C18 1.363(4) ?
C17 H17 0.9600 ?
C18 C19 1.413(5) ?
C18 H18 0.9600 ?
C19 C20 1.354(5) ?
C19 H19 0.9600 ?
C20 C21 1.413(5) ?
C20 H20 0.9600 ?
C21 C22 1.426(5) ?
C22 C23 1.351(5) ?
C22 H22 0.9600 ?
C23 C24 1.414(4) ?
C23 H23 0.9600 ?
C24 H24 0.9600 ?
